data_7019728
loop_
_publ_author_name
'Feldhaus, Philipp'
'Schirmer, Birgitta'
'Wibbeling, Birgit'
'Daniliuc, Constantin G.'
'Fr\"ohlich, Roland'
'Grimme, Stefan'
'Kehr, Gerald'
'Erker, Gerhard'

_publ_section_title
;
 Frustrated Lewis pair addition to conjugated diynes: Formation of
 zwitterionic 1,2,3-butatriene derivatives.
;
_journal_issue 30
_journal_name_full 'Dalton transactions (Cambridge, England : 2003)'
_journal_page_first 9135
_journal_page_last 9142
_journal_paper_doi 10.1039/c2dt30321c
_journal_volume 41
_journal_year 2012
_chemical_formula_sum 'C36 H33 B F15 P'
_chemical_formula_weight 792.40
_chemical_name_systematic
;
?
;
_space_group_IT_number 14
_symmetry_cell_setting monoclinic
_symmetry_space_group_name_Hall '-P 2ybc'
_symmetry_space_group_name_H-M 'P 1 21/c 1'
_atom_sites_solution_hydrogens geom
_atom_sites_solution_primary direct
_atom_sites_solution_secondary difmap
_audit_creation_method SHELXL-97
_cell_angle_alpha 90.00
_cell_angle_beta 102.704(3)
_cell_angle_gamma 90.00
_cell_formula_units_Z 4
_cell_length_a 14.0349(5)
_cell_length_b 13.4667(4)
_cell_length_c 19.4024(6)
_cell_measurement_reflns_used 6030
_cell_measurement_temperature 223(2)
_cell_measurement_theta_max 68.25
_cell_measurement_theta_min 0.88
_cell_volume 3577.4(2)
_computing_cell_refinement 'Collect (Nonius B.V., 1998)'
_computing_data_collection 'Collect (Nonius B.V., 1998)'
_computing_data_reduction 'Denzo-SMN (Otwinowski & Minor, 1997)'
_computing_molecular_graphics 'XP (BrukerAXS, 2000)'
_computing_publication_material 'SHELXL-97 (Sheldrick, 1997)'
_computing_structure_refinement 'SHELXL-97 (Sheldrick, 1997)'
_computing_structure_solution 'SHELXS-97 (Sheldrick, 1990)'
_diffrn_ambient_temperature 223(2)
_diffrn_measured_fraction_theta_full 0.978
_diffrn_measured_fraction_theta_max 0.978
_diffrn_measurement_device_type 'Nonius KappaCCD APEXII'
_diffrn_measurement_method '\w and \f scans'
_diffrn_radiation_monochromator graphite
_diffrn_radiation_source 'fine-focus sealed tube'
_diffrn_radiation_type CuK\a
_diffrn_radiation_wavelength 1.54178
_diffrn_reflns_av_R_equivalents 0.042
_diffrn_reflns_av_sigmaI/netI 0.0280
_diffrn_reflns_limit_h_max 16
_diffrn_reflns_limit_h_min -16
_diffrn_reflns_limit_k_max 15
_diffrn_reflns_limit_k_min -15
_diffrn_reflns_limit_l_max 23
_diffrn_reflns_limit_l_min -23
_diffrn_reflns_number 25708
_diffrn_reflns_theta_full 66.80
_diffrn_reflns_theta_max 66.80
_diffrn_reflns_theta_min 4.03
_exptl_absorpt_coefficient_mu 1.638
_exptl_absorpt_correction_T_max 0.8940
_exptl_absorpt_correction_T_min 0.7912
_exptl_absorpt_correction_type multi-scan
_exptl_absorpt_process_details 'Denzo (Otwinowski, Borek, Majewski & Minor, 2003)'
_exptl_crystal_colour colourless
_exptl_crystal_density_diffrn 1.471
_exptl_crystal_density_method 'not measured'
_exptl_crystal_description plate
_exptl_crystal_F_000 1616
_exptl_crystal_size_max 0.15
_exptl_crystal_size_mid 0.12
_exptl_crystal_size_min 0.07
_refine_diff_density_max 0.272
_refine_diff_density_min -0.237
_refine_diff_density_rms 0.043
_refine_ls_extinction_method none
_refine_ls_goodness_of_fit_ref 1.047
_refine_ls_hydrogen_treatment constr
_refine_ls_matrix_type full
_refine_ls_number_parameters 489
_refine_ls_number_reflns 6202
_refine_ls_number_restraints 0
_refine_ls_restrained_S_all 1.047
_refine_ls_R_factor_all 0.0551
_refine_ls_R_factor_gt 0.0449
_refine_ls_shift/su_max 0.001
_refine_ls_shift/su_mean 0.000
_refine_ls_structure_factor_coef Fsqd
_refine_ls_weighting_details 'calc w=1/[\s^2^(Fo^2^)+(0.0497P)^2^+2.1870P] where P=(Fo^2^+2Fc^2^)/3'
_refine_ls_weighting_scheme calc
_refine_ls_wR_factor_gt 0.1101
_refine_ls_wR_factor_ref 0.1182
_reflns_number_gt 5201
_reflns_number_total 6202
_reflns_threshold_expression >2sigma(I)
_cod_data_source_file c2dt30321c.txt
_cod_data_source_block erk5802
_cod_original_sg_symbol_H-M P21/c
_cod_database_code 7019728

loop_
_symmetry_equiv_pos_as_xyz
'x, y, z'
'-x, y+1/2, -z+1/2'
'-x, -y, -z'
'x, -y-1/2, z-1/2'

loop_
_atom_site_label
_atom_site_type_symbol
_atom_site_fract_x
_atom_site_fract_y
_atom_site_fract_z
_atom_site_U_iso_or_equiv
_atom_site_adp_type
_atom_site_occupancy
_atom_site_symmetry_multiplicity
_atom_site_calc_flag
_atom_site_refinement_flags
P1 P 0.71098(4) 0.36051(4) 0.08797(3) 0.04047(15) Uani 1 1 d .
B1 B 0.82626(19) 0.81796(19) 0.10799(13) 0.0414(6) Uani 1 1 d .
C1 C 0.6764(2) 0.4884(2) -0.03921(13) 0.0619(7) Uani 1 1 d .
H1A H 0.6809 0.5578 -0.0515 0.093 Uiso 1 1 calc R
H1B H 0.6093 0.4663 -0.0542 0.093 Uiso 1 1 calc R
H1C H 0.7177 0.4490 -0.0627 0.093 Uiso 1 1 calc R
C2 C 0.70985(16) 0.47611(16) 0.04026(11) 0.0415(5) Uani 1 1 d .
C3 C 0.74721(17) 0.55406(16) 0.07828(11) 0.0424(5) Uani 1 1 d .
C4 C 0.78371(17) 0.63013(16) 0.11199(11) 0.0430(5) Uani 1 1 d .
C5 C 0.82585(17) 0.70905(17) 0.14590(12) 0.0433(5) Uani 1 1 d .
C6 C 0.8690(2) 0.7013(2) 0.22452(12) 0.0572(6) Uani 1 1 d .
H6A H 0.8170 0.7044 0.2501 0.086 Uiso 1 1 calc R
H6B H 0.9141 0.7557 0.2392 0.086 Uiso 1 1 calc R
H6C H 0.9035 0.6387 0.2346 0.086 Uiso 1 1 calc R
C11 C 0.62159(19) 0.2705(2) 0.03297(15) 0.0580(7) Uani 1 1 d .
C12 C 0.5178(2) 0.3097(3) 0.02957(18) 0.0765(9) Uani 1 1 d .
H12A H 0.5126 0.3772 0.0117 0.115 Uiso 1 1 calc R
H12B H 0.5043 0.3087 0.0765 0.115 Uiso 1 1 calc R
H12C H 0.4709 0.2679 -0.0017 0.115 Uiso 1 1 calc R
C13 C 0.6333(2) 0.2593(3) -0.04393(17) 0.0783(9) Uani 1 1 d .
H13A H 0.5967 0.2019 -0.0654 0.117 Uiso 1 1 calc R
H13B H 0.7018 0.2506 -0.0442 0.117 Uiso 1 1 calc R
H13C H 0.6088 0.3185 -0.0705 0.117 Uiso 1 1 calc R
C14 C 0.6308(3) 0.1651(2) 0.0655(2) 0.0863(10) Uani 1 1 d .
H14A H 0.6267 0.1690 0.1146 0.129 Uiso 1 1 calc R
H14B H 0.6931 0.1365 0.0623 0.129 Uiso 1 1 calc R
H14C H 0.5783 0.1236 0.0398 0.129 Uiso 1 1 calc R
C21 C 0.84081(18) 0.31195(19) 0.10615(14) 0.0544(6) Uani 1 1 d .
C22 C 0.8611(2) 0.2693(3) 0.03739(17) 0.0733(8) Uani 1 1 d .
H22A H 0.8482 0.3198 0.0008 0.110 Uiso 1 1 calc R
H22B H 0.8191 0.2125 0.0227 0.110 Uiso 1 1 calc R
H22C H 0.9289 0.2488 0.0452 0.110 Uiso 1 1 calc R
C23 C 0.8589(2) 0.2291(2) 0.16240(18) 0.0767(9) Uani 1 1 d .
H23A H 0.9243 0.2028 0.1669 0.115 Uiso 1 1 calc R
H23B H 0.8116 0.1763 0.1482 0.115 Uiso 1 1 calc R
H23C H 0.8522 0.2560 0.2075 0.115 Uiso 1 1 calc R
C24 C 0.9149(2) 0.3955(2) 0.12942(18) 0.0720(8) Uani 1 1 d .
H24A H 0.9806 0.3689 0.1366 0.108 Uiso 1 1 calc R
H24B H 0.9052 0.4241 0.1733 0.108 Uiso 1 1 calc R
H24C H 0.9058 0.4464 0.0932 0.108 Uiso 1 1 calc R
C31 C 0.6715(2) 0.39109(19) 0.17339(13) 0.0538(6) Uani 1 1 d .
C32 C 0.5887(2) 0.4686(2) 0.15971(16) 0.0707(8) Uani 1 1 d .
H32A H 0.5319 0.4410 0.1277 0.106 Uiso 1 1 calc R
H32B H 0.6102 0.5276 0.1388 0.106 Uiso 1 1 calc R
H32C H 0.5717 0.4860 0.2040 0.106 Uiso 1 1 calc R
C33 C 0.7563(2) 0.4388(2) 0.22781(14) 0.0690(8) Uani 1 1 d .
H33A H 0.7808 0.4960 0.2068 0.104 Uiso 1 1 calc R
H33B H 0.8084 0.3907 0.2418 0.104 Uiso 1 1 calc R
H33C H 0.7329 0.4595 0.2690 0.104 Uiso 1 1 calc R
C34 C 0.6396(3) 0.2989(2) 0.20939(17) 0.0775(9) Uani 1 1 d .
H34A H 0.6288 0.3172 0.2554 0.116 Uiso 1 1 calc R
H34B H 0.6902 0.2487 0.2149 0.116 Uiso 1 1 calc R
H34C H 0.5795 0.2728 0.1805 0.116 Uiso 1 1 calc R
C41 C 0.77286(17) 0.81315(16) 0.02303(12) 0.0419(5) Uani 1 1 d .
F42 F 0.65732(11) 0.94302(11) 0.02035(8) 0.0624(4) Uani 1 1 d .
C42 C 0.69645(18) 0.87106(18) -0.01320(12) 0.0477(5) Uani 1 1 d .
F43 F 0.58138(13) 0.92190(15) -0.11545(9) 0.0813(5) Uani 1 1 d .
C43 C 0.65542(19) 0.8625(2) -0.08475(14) 0.0563(6) Uani 1 1 d .
F44 F 0.65225(15) 0.78452(16) -0.19389(8) 0.0914(6) Uani 1 1 d .
C44 C 0.6920(2) 0.7941(2) -0.12417(13) 0.0614(7) Uani 1 1 d .
F45 F 0.80757(14) 0.67019(14) -0.13077(8) 0.0795(5) Uani 1 1 d .
C45 C 0.7696(2) 0.7366(2) -0.09237(13) 0.0550(6) Uani 1 1 d .
F46 F 0.88652(11) 0.69034(11) 0.00519(7) 0.0580(4) Uani 1 1 d .
C46 C 0.80802(18) 0.74740(18) -0.02121(12) 0.0469(5) Uani 1 1 d .
C51 C 0.76825(17) 0.88673(16) 0.15677(11) 0.0420(5) Uani 1 1 d .
F52 F 0.90596(10) 0.97782(11) 0.21962(8) 0.0587(4) Uani 1 1 d .
C52 C 0.80963(17) 0.95622(17) 0.20757(12) 0.0453(5) Uani 1 1 d .
F53 F 0.80398(13) 1.07303(13) 0.29755(8) 0.0759(5) Uani 1 1 d .
C53 C 0.7587(2) 1.00665(18) 0.24964(12) 0.0528(6) Uani 1 1 d .
F54 F 0.61092(14) 1.03741(15) 0.28463(10) 0.0846(5) Uani 1 1 d .
C54 C 0.6618(2) 0.9881(2) 0.24399(13) 0.0573(7) Uani 1 1 d .
F55 F 0.52166(11) 0.89677(14) 0.19086(9) 0.0765(5) Uani 1 1 d .
C55 C 0.61675(18) 0.9180(2) 0.19637(13) 0.0544(6) Uani 1 1 d .
F56 F 0.62141(10) 0.79937(11) 0.11115(8) 0.0608(4) Uani 1 1 d .
C56 C 0.67034(17) 0.86950(18) 0.15549(12) 0.0468(5) Uani 1 1 d .
C61 C 0.93730(17) 0.85705(16) 0.10915(11) 0.0424(5) Uani 1 1 d .
F62 F 0.87552(11) 1.01630(10) 0.07250(8) 0.0559(4) Uani 1 1 d .
C62 C 0.95303(17) 0.95411(18) 0.08981(12) 0.0458(5) Uani 1 1 d .
F63 F 1.05219(12) 1.08883(12) 0.07011(8) 0.0714(5) Uani 1 1 d .
C63 C 1.0424(2) 0.9926(2) 0.08667(13) 0.0536(6) Uani 1 1 d .
F64 F 1.21145(11) 0.96618(15) 0.09640(9) 0.0791(5) Uani 1 1 d .
C64 C 1.12306(18) 0.9318(2) 0.10042(13) 0.0565(7) Uani 1 1 d .
F65 F 1.19074(10) 0.77480(13) 0.13331(8) 0.0682(4) Uani 1 1 d .
C65 C 1.11199(17) 0.8349(2) 0.11865(12) 0.0516(6) Uani 1 1 d .
F66 F 1.01876(10) 0.70314(10) 0.14123(8) 0.0602(4) Uani 1 1 d .
C66 C 1.02142(18) 0.80010(18) 0.12289(12) 0.0471(5) Uani 1 1 d .

loop_
_atom_site_aniso_label
_atom_site_aniso_U_11
_atom_site_aniso_U_22
_atom_site_aniso_U_33
_atom_site_aniso_U_23
_atom_site_aniso_U_13
_atom_site_aniso_U_12
P1 0.0413(3) 0.0313(3) 0.0480(3) -0.0032(2) 0.0080(2) -0.0020(2)
B1 0.0466(14) 0.0328(13) 0.0440(13) -0.0041(11) 0.0081(11) -0.0069(11)
C1 0.0774(18) 0.0553(16) 0.0462(13) 0.0020(12) -0.0010(12) -0.0056(14)
C2 0.0438(12) 0.0360(12) 0.0423(11) -0.0016(9) 0.0045(9) -0.0037(10)
C3 0.0485(13) 0.0357(12) 0.0420(11) 0.0030(10) 0.0079(10) -0.0003(10)
C4 0.0530(13) 0.0335(12) 0.0415(11) 0.0051(10) 0.0082(10) -0.0037(10)
C5 0.0500(13) 0.0357(12) 0.0437(12) -0.0047(10) 0.0095(10) -0.0059(10)
C6 0.0766(18) 0.0464(14) 0.0449(13) -0.0009(11) 0.0053(12) -0.0097(13)
C11 0.0507(14) 0.0462(14) 0.0758(17) -0.0192(13) 0.0115(12) -0.0145(12)
C12 0.0489(15) 0.085(2) 0.092(2) -0.0245(18) 0.0082(14) -0.0178(15)
C13 0.081(2) 0.072(2) 0.079(2) -0.0367(17) 0.0125(16) -0.0196(17)
C14 0.102(3) 0.0419(16) 0.117(3) -0.0137(17) 0.029(2) -0.0241(17)
C21 0.0472(14) 0.0467(14) 0.0664(16) 0.0011(12) 0.0062(12) 0.0061(11)
C22 0.0605(17) 0.076(2) 0.085(2) -0.0074(17) 0.0199(15) 0.0145(15)
C23 0.076(2) 0.0570(18) 0.089(2) 0.0109(16) 0.0010(16) 0.0209(15)
C24 0.0443(15) 0.0698(19) 0.095(2) -0.0033(17) 0.0009(14) 0.0013(13)
C31 0.0642(16) 0.0491(14) 0.0502(13) 0.0047(11) 0.0172(12) 0.0025(12)
C32 0.0768(19) 0.071(2) 0.0717(18) -0.0033(15) 0.0314(15) 0.0111(16)
C33 0.097(2) 0.0621(18) 0.0461(14) 0.0025(13) 0.0109(14) -0.0050(16)
C34 0.098(2) 0.070(2) 0.0720(19) 0.0104(16) 0.0329(17) -0.0112(18)
C41 0.0492(13) 0.0319(11) 0.0448(12) 0.0002(9) 0.0109(10) -0.0100(10)
F42 0.0732(10) 0.0492(8) 0.0614(9) -0.0017(7) 0.0073(7) 0.0113(7)
C42 0.0545(14) 0.0391(13) 0.0489(13) -0.0010(10) 0.0105(11) -0.0087(11)
F43 0.0763(11) 0.0921(13) 0.0664(10) 0.0174(9) -0.0041(8) 0.0113(10)
C43 0.0572(15) 0.0552(15) 0.0525(14) 0.0116(12) 0.0037(11) -0.0086(13)
F44 0.1083(14) 0.1184(16) 0.0403(8) -0.0051(9) 0.0006(8) -0.0102(12)
C44 0.0748(18) 0.0693(18) 0.0388(13) -0.0028(13) 0.0093(12) -0.0193(15)
F45 0.1092(14) 0.0820(12) 0.0537(9) -0.0175(8) 0.0316(9) -0.0007(10)
C45 0.0724(17) 0.0511(15) 0.0453(13) -0.0051(11) 0.0212(12) -0.0123(13)
F46 0.0665(9) 0.0531(9) 0.0571(8) -0.0034(7) 0.0198(7) 0.0067(7)
C46 0.0554(14) 0.0404(13) 0.0465(12) -0.0003(10) 0.0144(11) -0.0088(11)
C51 0.0499(13) 0.0349(11) 0.0407(11) -0.0022(9) 0.0086(9) -0.0059(10)
F52 0.0559(8) 0.0590(9) 0.0591(8) -0.0181(7) 0.0086(6) -0.0185(7)
C52 0.0524(13) 0.0400(13) 0.0434(12) -0.0034(10) 0.0104(10) -0.0081(10)
F53 0.0993(12) 0.0674(10) 0.0630(9) -0.0328(8) 0.0222(9) -0.0210(9)
C53 0.0731(17) 0.0422(13) 0.0431(12) -0.0068(11) 0.0127(11) -0.0075(12)
F54 0.0953(13) 0.0921(13) 0.0785(11) -0.0243(10) 0.0452(10) 0.0020(10)
C54 0.0729(18) 0.0548(15) 0.0501(14) -0.0047(12) 0.0265(13) 0.0024(13)
F55 0.0544(9) 0.0987(13) 0.0820(11) -0.0087(10) 0.0269(8) -0.0068(9)
C55 0.0509(14) 0.0611(16) 0.0541(14) 0.0022(12) 0.0177(11) -0.0035(12)
F56 0.0526(8) 0.0634(9) 0.0658(9) -0.0183(7) 0.0115(7) -0.0200(7)
C56 0.0508(13) 0.0426(13) 0.0462(12) -0.0052(10) 0.0088(10) -0.0084(11)
C61 0.0500(13) 0.0350(12) 0.0425(12) -0.0037(9) 0.0104(10) -0.0070(10)
F62 0.0630(9) 0.0372(7) 0.0669(9) 0.0063(6) 0.0129(7) -0.0028(6)
C62 0.0507(13) 0.0419(13) 0.0446(12) 0.0010(10) 0.0097(10) -0.0065(11)
F63 0.0843(11) 0.0569(9) 0.0727(10) 0.0132(8) 0.0168(8) -0.0290(8)
C63 0.0621(16) 0.0525(15) 0.0461(13) 0.0049(11) 0.0119(11) -0.0195(13)
F64 0.0553(9) 0.1137(15) 0.0695(10) 0.0160(10) 0.0164(8) -0.0290(9)
C64 0.0486(14) 0.0768(19) 0.0454(13) 0.0024(13) 0.0131(11) -0.0199(14)
F65 0.0492(8) 0.0898(12) 0.0663(9) 0.0041(8) 0.0140(7) 0.0092(8)
C65 0.0455(13) 0.0644(17) 0.0440(12) 0.0010(11) 0.0082(10) 0.0008(12)
F66 0.0578(9) 0.0441(8) 0.0775(10) 0.0075(7) 0.0119(7) 0.0047(7)
C66 0.0521(14) 0.0437(13) 0.0453(12) 0.0010(10) 0.0105(10) -0.0047(11)

loop_
_atom_type_symbol
_atom_type_description
_atom_type_scat_dispersion_real
_atom_type_scat_dispersion_imag
_atom_type_scat_source
C C 0.0181 0.0091 'International Tables Vol C Tables 4.2.6.8 and 6.1.1.4'
H H 0.0000 0.0000 'International Tables Vol C Tables 4.2.6.8 and 6.1.1.4'
B B 0.0090 0.0039 'International Tables Vol C Tables 4.2.6.8 and 6.1.1.4'
F F 0.0727 0.0534 'International Tables Vol C Tables 4.2.6.8 and 6.1.1.4'
P P 0.2955 0.4335 'International Tables Vol C Tables 4.2.6.8 and 6.1.1.4'

loop_
_geom_angle_atom_site_label_1
_geom_angle_atom_site_label_2
_geom_angle_atom_site_label_3
_geom_angle
C2 P1 C21 106.98(11)
C2 P1 C11 109.40(12)
C21 P1 C11 111.98(12)
C2 P1 C31 106.72(11)
C21 P1 C31 111.37(12)
C11 P1 C31 110.19(12)
C61 B1 C5 112.18(19)
C61 B1 C41 104.30(18)
C5 B1 C41 111.46(18)
C61 B1 C51 113.37(18)
C5 B1 C51 101.10(17)
C41 B1 C51 114.72(19)
C2 C1 H1A 109.5
C2 C1 H1B 109.5
H1A C1 H1B 109.5
C2 C1 H1C 109.5
H1A C1 H1C 109.5
H1B C1 H1C 109.5
C3 C2 C1 118.4(2)
C3 C2 P1 116.07(17)
C1 C2 P1 125.41(17)
C4 C3 C2 177.3(2)
C3 C4 C5 177.1(3)
C4 C5 C6 118.8(2)
C4 C5 B1 122.8(2)
C6 C5 B1 118.21(19)
C5 C6 H6A 109.5
C5 C6 H6B 109.5
H6A C6 H6B 109.5
C5 C6 H6C 109.5
H6A C6 H6C 109.5
H6B C6 H6C 109.5
C12 C11 C13 107.1(3)
C12 C11 C14 109.0(3)
C13 C11 C14 106.7(2)
C12 C11 P1 107.93(18)
C13 C11 P1 114.08(19)
C14 C11 P1 111.8(2)
C11 C12 H12A 109.5
C11 C12 H12B 109.5
H12A C12 H12B 109.5
C11 C12 H12C 109.5
H12A C12 H12C 109.5
H12B C12 H12C 109.5
C11 C13 H13A 109.5
C11 C13 H13B 109.5
H13A C13 H13B 109.5
C11 C13 H13C 109.5
H13A C13 H13C 109.5
H13B C13 H13C 109.5
C11 C14 H14A 109.5
C11 C14 H14B 109.5
H14A C14 H14B 109.5
C11 C14 H14C 109.5
H14A C14 H14C 109.5
H14B C14 H14C 109.5
C24 C21 C22 106.7(2)
C24 C21 C23 109.1(2)
C22 C21 C23 108.1(2)
C24 C21 P1 111.36(18)
C22 C21 P1 108.78(18)
C23 C21 P1 112.6(2)
C21 C22 H22A 109.5
C21 C22 H22B 109.5
H22A C22 H22B 109.5
C21 C22 H22C 109.5
H22A C22 H22C 109.5
H22B C22 H22C 109.5
C21 C23 H23A 109.5
C21 C23 H23B 109.5
H23A C23 H23B 109.5
C21 C23 H23C 109.5
H23A C23 H23C 109.5
H23B C23 H23C 109.5
C21 C24 H24A 109.5
C21 C24 H24B 109.5
H24A C24 H24B 109.5
C21 C24 H24C 109.5
H24A C24 H24C 109.5
H24B C24 H24C 109.5
C34 C31 C32 109.9(2)
C34 C31 C33 106.4(2)
C32 C31 C33 105.9(2)
C34 C31 P1 112.97(19)
C32 C31 P1 110.44(18)
C33 C31 P1 110.91(19)
C31 C32 H32A 109.5
C31 C32 H32B 109.5
H32A C32 H32B 109.5
C31 C32 H32C 109.5
H32A C32 H32C 109.5
H32B C32 H32C 109.5
C31 C33 H33A 109.5
C31 C33 H33B 109.5
H33A C33 H33B 109.5
C31 C33 H33C 109.5
H33A C33 H33C 109.5
H33B C33 H33C 109.5
C31 C34 H34A 109.5
C31 C34 H34B 109.5
H34A C34 H34B 109.5
C31 C34 H34C 109.5
H34A C34 H34C 109.5
H34B C34 H34C 109.5
C42 C41 C46 112.6(2)
C42 C41 B1 127.8(2)
C46 C41 B1 119.5(2)
F42 C42 C43 114.8(2)
F42 C42 C41 120.7(2)
C43 C42 C41 124.5(2)
F43 C43 C44 120.2(2)
F43 C43 C42 120.4(3)
C44 C43 C42 119.5(3)
F44 C44 C43 120.1(3)
F44 C44 C45 120.7(3)
C43 C44 C45 119.3(2)
F45 C45 C44 119.9(2)
F45 C45 C46 120.7(3)
C44 C45 C46 119.4(2)
F46 C46 C45 115.3(2)
F46 C46 C41 119.8(2)
C45 C46 C41 124.8(2)
C56 C51 C52 112.5(2)
C56 C51 B1 120.27(19)
C52 C51 B1 126.8(2)
F52 C52 C53 114.9(2)
F52 C52 C51 120.9(2)
C53 C52 C51 124.2(2)
F53 C53 C54 119.3(2)
F53 C53 C52 120.6(2)
C54 C53 C52 120.0(2)
F54 C54 C53 120.6(2)
F54 C54 C55 120.4(2)
C53 C54 C55 118.9(2)
F55 C55 C56 120.9(2)
F55 C55 C54 120.1(2)
C56 C55 C54 119.1(2)
F56 C56 C55 115.6(2)
F56 C56 C51 119.2(2)
C55 C56 C51 125.2(2)
C66 C61 C62 113.2(2)
C66 C61 B1 126.3(2)
C62 C61 B1 120.3(2)
F62 C62 C63 116.6(2)
F62 C62 C61 118.8(2)
C63 C62 C61 124.6(2)
F63 C63 C62 121.1(2)
F63 C63 C64 119.7(2)
C62 C63 C64 119.2(2)
F64 C64 C65 120.2(3)
F64 C64 C63 121.0(3)
C65 C64 C63 118.8(2)
F65 C65 C64 119.5(2)
F65 C65 C66 120.6(2)
C64 C65 C66 119.9(2)
F66 C66 C65 115.0(2)
F66 C66 C61 120.8(2)
C65 C66 C61 124.1(2)

loop_
_geom_bond_atom_site_label_1
_geom_bond_atom_site_label_2
_geom_bond_distance
P1 C2 1.809(2)
P1 C21 1.895(3)
P1 C11 1.896(2)
P1 C31 1.904(3)
B1 C61 1.640(3)
B1 C5 1.641(3)
B1 C41 1.655(3)
B1 C51 1.660(3)
C1 C2 1.519(3)
C1 H1A 0.9700
C1 H1B 0.9700
C1 H1C 0.9700
C2 C3 1.323(3)
C3 C4 1.262(3)
C4 C5 1.320(3)
C5 C6 1.516(3)
C6 H6A 0.9700
C6 H6B 0.9700
C6 H6C 0.9700
C11 C12 1.537(4)
C11 C13 1.544(4)
C11 C14 1.547(4)
C12 H12A 0.9700
C12 H12B 0.9700
C12 H12C 0.9700
C13 H13A 0.9700
C13 H13B 0.9700
C13 H13C 0.9700
C14 H14A 0.9700
C14 H14B 0.9700
C14 H14C 0.9700
C21 C24 1.531(4)
C21 C22 1.535(4)
C21 C23 1.543(4)
C22 H22A 0.9700
C22 H22B 0.9700
C22 H22C 0.9700
C23 H23A 0.9700
C23 H23B 0.9700
C23 H23C 0.9700
C24 H24A 0.9700
C24 H24B 0.9700
C24 H24C 0.9700
C31 C34 1.539(4)
C31 C32 1.542(4)
C31 C33 1.546(4)
C32 H32A 0.9700
C32 H32B 0.9700
C32 H32C 0.9700
C33 H33A 0.9700
C33 H33B 0.9700
C33 H33C 0.9700
C34 H34A 0.9700
C34 H34B 0.9700
C34 H34C 0.9700
C41 C42 1.386(3)
C41 C46 1.397(3)
F42 C42 1.350(3)
C42 C43 1.386(3)
F43 C43 1.342(3)
C43 C44 1.367(4)
F44 C44 1.351(3)
C44 C45 1.368(4)
F45 C45 1.346(3)
C45 C46 1.375(3)
F46 C46 1.349(3)
C51 C56 1.388(3)
C51 C52 1.390(3)
F52 C52 1.352(3)
C52 C53 1.377(3)
F53 C53 1.344(3)
C53 C54 1.363(4)
F54 C54 1.350(3)
C54 C55 1.374(4)
F55 C55 1.346(3)
C55 C56 1.372(3)
F56 C56 1.358(3)
C61 C66 1.384(3)
C61 C62 1.391(3)
F62 C62 1.355(3)
C62 C63 1.371(3)
F63 C63 1.349(3)
C63 C64 1.375(4)
F64 C64 1.342(3)
C64 C65 1.370(4)
F65 C65 1.349(3)
C65 C66 1.374(3)
F66 C66 1.356(3)

loop_
_geom_torsion_atom_site_label_1
_geom_torsion_atom_site_label_2
_geom_torsion_atom_site_label_3
_geom_torsion_atom_site_label_4
_geom_torsion
C21 P1 C2 C3 -76.2(2)
C11 P1 C2 C3 162.32(19)
C31 P1 C2 C3 43.1(2)
C21 P1 C2 C1 99.4(2)
C11 P1 C2 C1 -22.1(2)
C31 P1 C2 C1 -141.3(2)
C1 C2 C3 C4 -22(6)
P1 C2 C3 C4 154(5)
C2 C3 C4 C5 -51(9)
C3 C4 C5 C6 -104(5)
C3 C4 C5 B1 81(5)
C61 B1 C5 C4 -119.3(2)
C41 B1 C5 C4 -2.8(3)
C51 B1 C5 C4 119.6(2)
C61 B1 C5 C6 65.5(3)
C41 B1 C5 C6 -177.9(2)
C51 B1 C5 C6 -55.6(3)
C2 P1 C11 C12 -69.0(2)
C21 P1 C11 C12 172.6(2)
C31 P1 C11 C12 48.0(2)
C2 P1 C11 C13 49.8(2)
C21 P1 C11 C13 -68.6(2)
C31 P1 C11 C13 166.9(2)
C2 P1 C11 C14 171.1(2)
C21 P1 C11 C14 52.6(2)
C31 P1 C11 C14 -71.9(2)
C2 P1 C21 C24 42.3(2)
C11 P1 C21 C24 162.2(2)
C31 P1 C21 C24 -74.0(2)
C2 P1 C21 C22 -75.0(2)
C11 P1 C21 C22 44.9(2)
C31 P1 C21 C22 168.7(2)
C2 P1 C21 C23 165.2(2)
C11 P1 C21 C23 -74.9(2)
C31 P1 C21 C23 48.9(2)
C2 P1 C31 C34 163.0(2)
C21 P1 C31 C34 -80.6(2)
C11 P1 C31 C34 44.3(2)
C2 P1 C31 C32 39.5(2)
C21 P1 C31 C32 155.93(19)
C11 P1 C31 C32 -79.2(2)
C2 P1 C31 C33 -77.6(2)
C21 P1 C31 C33 38.8(2)
C11 P1 C31 C33 163.71(19)
C61 B1 C41 C42 -113.2(2)
C5 B1 C41 C42 125.5(2)
C51 B1 C41 C42 11.4(3)
C61 B1 C41 C46 63.7(2)
C5 B1 C41 C46 -57.5(3)
C51 B1 C41 C46 -171.64(19)
C46 C41 C42 F42 -175.9(2)
B1 C41 C42 F42 1.2(3)
C46 C41 C42 C43 2.9(3)
B1 C41 C42 C43 -180.0(2)
F42 C42 C43 F43 -1.2(3)
C41 C42 C43 F43 180.0(2)
F42 C42 C43 C44 177.8(2)
C41 C42 C43 C44 -1.1(4)
F43 C43 C44 F44 -1.5(4)
C42 C43 C44 F44 179.5(2)
F43 C43 C44 C45 177.8(2)
C42 C43 C44 C45 -1.1(4)
F44 C44 C45 F45 0.6(4)
C43 C44 C45 F45 -178.8(2)
F44 C44 C45 C46 -179.4(2)
C43 C44 C45 C46 1.2(4)
F45 C45 C46 F46 2.3(3)
C44 C45 C46 F46 -177.7(2)
F45 C45 C46 C41 -179.1(2)
C44 C45 C46 C41 0.9(4)
C42 C41 C46 F46 175.71(19)
B1 C41 C46 F46 -1.7(3)
C42 C41 C46 C45 -2.8(3)
B1 C41 C46 C45 179.8(2)
C61 B1 C51 C56 173.3(2)
C5 B1 C51 C56 -66.4(3)
C41 B1 C51 C56 53.7(3)
C61 B1 C51 C52 -14.7(3)
C5 B1 C51 C52 105.5(2)
C41 B1 C51 C52 -134.4(2)
C56 C51 C52 F52 175.8(2)
B1 C51 C52 F52 3.3(4)
C56 C51 C52 C53 -3.2(3)
B1 C51 C52 C53 -175.7(2)
F52 C52 C53 F53 1.1(3)
C51 C52 C53 F53 -179.8(2)
F52 C52 C53 C54 -177.5(2)
C51 C52 C53 C54 1.5(4)
F53 C53 C54 F54 1.7(4)
C52 C53 C54 F54 -179.6(2)
F53 C53 C54 C55 -178.1(2)
C52 C53 C54 C55 0.6(4)
F54 C54 C55 F55 -1.2(4)
C53 C54 C55 F55 178.6(2)
F54 C54 C55 C56 179.6(2)
C53 C54 C55 C56 -0.6(4)
F55 C55 C56 F56 -1.0(4)
C54 C55 C56 F56 178.2(2)
F55 C55 C56 C51 179.3(2)
C54 C55 C56 C51 -1.5(4)
C52 C51 C56 F56 -176.4(2)
B1 C51 C56 F56 -3.4(3)
C52 C51 C56 C55 3.3(4)
B1 C51 C56 C55 176.3(2)
C5 B1 C61 C66 15.6(3)
C41 B1 C61 C66 -105.1(2)
C51 B1 C61 C66 129.4(2)
C5 B1 C61 C62 -169.7(2)
C41 B1 C61 C62 69.5(3)
C51 B1 C61 C62 -55.9(3)
C66 C61 C62 F62 177.63(19)
B1 C61 C62 F62 2.3(3)
C66 C61 C62 C63 -2.2(3)
B1 C61 C62 C63 -177.6(2)
F62 C62 C63 F63 2.8(3)
C61 C62 C63 F63 -177.3(2)
F62 C62 C63 C64 -177.0(2)
C61 C62 C63 C64 2.9(4)
F63 C63 C64 F64 -1.2(4)
C62 C63 C64 F64 178.6(2)
F63 C63 C64 C65 178.6(2)
C62 C63 C64 C65 -1.6(4)
F64 C64 C65 F65 0.8(4)
C63 C64 C65 F65 -179.0(2)
F64 C64 C65 C66 179.8(2)
C63 C64 C65 C66 0.0(4)
F65 C65 C66 F66 -1.1(3)
C64 C65 C66 F66 179.9(2)
F65 C65 C66 C61 179.6(2)
C64 C65 C66 C61 0.6(4)
C62 C61 C66 F66 -178.8(2)
B1 C61 C66 F66 -3.8(3)
C62 C61 C66 C65 0.5(3)
B1 C61 C66 C65 175.5(2)
